data_9005305
loop_
_publ_author_name
'Allan, D. R.'
'Angel, R. J.'

_publ_section_title
;
 A high-pressure structural study of microcline (KAlSi3O8) to 7 GPa
 P = 2.9 GPa
;
_journal_name_full 'European Journal of Mineralogy'
_journal_page_first 263
_journal_page_last 275
_journal_volume 9
_journal_year 1997
_chemical_formula_sum 'Al1.03 K0.986 Na0.014 O8 Si2.97'
_chemical_name_mineral Microcline
_space_group_IT_number 2
_symmetry_space_group_name_Hall '-P 1 (1/2*x+1/2*y,1/2*x-1/2*y,-z)'
_symmetry_space_group_name_H-M 'C -1'
_cell_angle_alpha 90.38
_cell_angle_beta 116.290
_cell_angle_gamma 87.93
_cell_formula_units_Z 4
_cell_length_a 8.3722
_cell_length_b 12.899
_cell_length_c 7.1328
_cell_volume 690.128
_database_code_amcsd 0006651
_diffrn_ambient_pressure 2.9e+06
_exptl_crystal_density_diffrn 2.676
_cod_original_formula_sum '(K.986 Na.014) (Al1.03 Si2.97) O8'
_cod_database_code 9005305

loop_
_space_group_symop_operation_xyz
x,y,z
1/2+x,1/2+y,z
-x,-y,-z
1/2-x,1/2-y,-z

loop_
_atom_site_label
_atom_site_fract_x
_atom_site_fract_y
_atom_site_fract_z
_atom_site_occupancy
_atom_site_U_iso_or_equiv
_atom_site_type_symbol
_atom_site_attached_hydrogens
KM 0.27520 -0.00630 0.13660 0.98600 0.02723 K 0
NaM 0.27520 -0.00630 0.13660 0.01400 0.02723 Na 0
AlT1o 0.00240 0.18900 0.21710 0.94400 0.01672 Al 0
SiT1o 0.00240 0.18900 0.21710 0.05600 0.01672 Si 0
AlT1m 0.00370 0.81830 0.22860 0.06800 0.01773 Al 0
SiT1m 0.00370 0.81830 0.22860 0.93200 0.01773 Si 0
AlT2o 0.70180 0.11990 0.33940 0.00900 0.01608 Al 0
SiT2o 0.70180 0.11990 0.33940 0.99100 0.01608 Si 0
AlT2m 0.69720 0.88680 0.34760 0.00900 0.01748 Al 0
SiT2m 0.69720 0.88680 0.34760 0.99100 0.01748 Si 0
Oa1 -0.00120 0.14370 -0.01450 1.00000 0.02064 O 0
Oa2 0.62300 0.00810 0.28650 1.00000 0.02166 O 0
Obo 0.80660 0.14790 0.21140 1.00000 0.02343 O 0
Obm 0.82010 0.86110 0.22700 1.00000 0.03103 O 0
Oco 0.02400 0.31890 0.25480 1.00000 0.02710 O 0
Ocm 0.02890 0.69320 0.27310 1.00000 0.02128 O 0
Odo 0.18560 0.12340 0.40650 1.00000 0.02533 O 0
Odm 0.17580 0.87420 0.41220 1.00000 0.02318 O 0

loop_
_cod_changelog_entry_id
_cod_changelog_entry_author
_cod_changelog_entry_date
_cod_changelog_entry_text
1
;cod-tools version 3.8.0
Id: cif_guess_AMCSD_atom_types 9581 2023-05-17 12:35:41Z saulius
;
2023-05-18T11:39:11+03:00
;Derived atom types and hydrogen counts
from atom names that follow the AMCSD naming convention
(Wat == water, O-H == hydroxyl).
;

loop_
_cod_related_entry_id
_cod_related_entry_database
_cod_related_entry_code
1 AMCSD 0006651
